data_9011216
loop_
_publ_author_name
'D'Antonio P'
'Santoro, A.'

_publ_section_title
;
 Powder neutron diffraction study of chemically prepared B-lead dioxide
;
_journal_name_full 'Acta Crystallographica, Section B'
_journal_page_first 2394
_journal_page_last 2397
_journal_paper_doi 10.1107/S0567740880008813
_journal_volume 36
_journal_year 1980
_chemical_compound_source Synthetic
_chemical_formula_sum 'O2 Pb'
_chemical_name_mineral Plattnerite
_space_group_IT_number 136
_symmetry_space_group_name_Hall '-P 4n 2n'
_symmetry_space_group_name_H-M 'P 42/m n m'
_cell_angle_alpha 90
_cell_angle_beta 90
_cell_angle_gamma 90
_cell_length_a 4.9578
_cell_length_b 4.9578
_cell_length_c 3.3878
_cell_formula_units_Z 2
_cell_volume 83.271
_database_code_amcsd 0009716
_exptl_crystal_density_diffrn 9.540
_cod_original_formula_sum 'Pb O2'
_cod_database_code 9011216

loop_
_space_group_symop_operation_xyz
x,y,z
-y,-x,z
y,x,-z
1/2+y,1/2-x,1/2-z
1/2-y,1/2+x,1/2+z
1/2+x,1/2-y,1/2+z
1/2-x,1/2+y,1/2-z
x,y,-z
-x,-y,z
y,x,z
-y,-x,-z
1/2-y,1/2+x,1/2-z
1/2+y,1/2-x,1/2+z
1/2-x,1/2+y,1/2+z
1/2+x,1/2-y,1/2-z
-x,-y,-z

loop_
_atom_site_aniso_label
_atom_site_aniso_U_11
_atom_site_aniso_U_22
_atom_site_aniso_U_33
_atom_site_aniso_U_12
_atom_site_aniso_U_13
_atom_site_aniso_U_23
Pb 0.00685 0.00685 0.00291 0.00037 0.00000 0.00000
O 0.01208 0.01208 0.00465 -0.00623 0.00000 0.00000

loop_
_atom_site_label
_atom_site_fract_x
_atom_site_fract_y
_atom_site_fract_z
Pb 0.00000 0.00000 0.00000
O 0.30670 0.30670 0.00000

loop_
_cod_related_entry_id
_cod_related_entry_database
_cod_related_entry_code
1 ChemSpider 11421764
2 AMCSD 0009716
